data_1517683
loop_
_publ_author_name
'He, Xin'
'Wang, Yuechao'
'Gao, Cai-Yan'
'Jiang, Hong'
'Zhao, Liang'

_publ_section_title
;
 A macrocycle-assisted nanoparticlization process for bulk Ag2S
;
_journal_issue 1
_journal_name_full 'Chem. Sci.'
_journal_page_first 654
_journal_paper_doi 10.1039/C4SC01884B
_journal_volume 6
_journal_year 2015
_chemical_formula_moiety 'Ag6S Py[6] (CF3SO3)4 (CH3OH)0.5 (H2O)x'
_chemical_formula_sum 'C40 H36 Ag6 F10.5 N12 O16 S4.5'
_chemical_formula_weight 1931.80
_chemical_name_systematic
; 
 ? 
;
_chemical_properties_physical Light-sensitive
_space_group_IT_number 60
_symmetry_cell_setting orthorhombic
_symmetry_space_group_name_Hall '-P 2n 2ab'
_symmetry_space_group_name_H-M 'P b c n'
_atom_sites_solution_hydrogens geom
_atom_sites_solution_primary direct
_atom_sites_solution_secondary difmap
_audit_creation_method SHELXL-97
_cell_angle_alpha 90.00
_cell_angle_beta 90.00
_cell_angle_gamma 90.00
_cell_formula_units_Z 8
_cell_length_a 12.772(3)
_cell_length_b 35.464(7)
_cell_length_c 25.664(5)
_cell_measurement_reflns_used 28031
_cell_measurement_temperature 173(2)
_cell_measurement_theta_max 29.7739
_cell_measurement_theta_min 1.1484
_cell_volume 11624(4)
_computing_cell_refinement 'CrystalClear (Rigaku Inc., 2008)'
_computing_data_collection 'CrystalClear (Rigaku Inc., 2008)'
_computing_data_reduction 'CrystalClear (Rigaku Inc., 2008)'
_computing_molecular_graphics
;
 Mercury: visualization and analysis of crystal structures, C. F. Macrae,
 P. R. Edgington, P. McCabe, E. Pidcock, G. P. Shields, R. Taylor,
 M. Towler and J. van de Streek, J. Appl. Cryst., 39, 453-457, 2006.
;
_computing_publication_material 'SHELX-97 (Sheldrick, 1997)'
_computing_structure_refinement 'SHELX-97 (Sheldrick, 1997)'
_computing_structure_solution 'SHELX-97 (Sheldrick, 1997)'
_diffrn_ambient_temperature 173(2)
_diffrn_measured_fraction_theta_full 0.998
_diffrn_measured_fraction_theta_max 0.998
_diffrn_measurement_device_type 'MM007HF + CCD (Saturn724+)'
_diffrn_measurement_method '\w scans at fixed \c = 45\%'
_diffrn_radiation_monochromator Confocal
_diffrn_radiation_source 'Rotating Anode'
_diffrn_radiation_type MoK\a
_diffrn_radiation_wavelength 0.71073
_diffrn_reflns_av_R_equivalents 0.0552
_diffrn_reflns_av_sigmaI/netI 0.0410
_diffrn_reflns_limit_h_max 14
_diffrn_reflns_limit_h_min -15
_diffrn_reflns_limit_k_max 42
_diffrn_reflns_limit_k_min -42
_diffrn_reflns_limit_l_max 24
_diffrn_reflns_limit_l_min -30
_diffrn_reflns_number 48679
_diffrn_reflns_theta_full 25.01
_diffrn_reflns_theta_max 25.01
_diffrn_reflns_theta_min 1.87
_exptl_absorpt_coefficient_mu 2.253
_exptl_absorpt_correction_T_max 1.0000
_exptl_absorpt_correction_T_min 0.7946
_exptl_absorpt_correction_type multi-scan
_exptl_crystal_colour colorless
_exptl_crystal_density_diffrn 2.208
_exptl_crystal_density_method 'not measured'
_exptl_crystal_description rod
_exptl_crystal_F_000 7492
_exptl_crystal_recrystallization_method 'Re-crystallisation from solvent: Methanol DCM Ether'
_exptl_crystal_size_max 0.15
_exptl_crystal_size_mid 0.13
_exptl_crystal_size_min 0.04
_refine_diff_density_max 2.505
_refine_diff_density_min -4.896
_refine_diff_density_rms 0.354
_refine_ls_extinction_coef 0.00053(12)
_refine_ls_extinction_expression Fc^*^=kFc[1+0.001xFc^2^\l^3^/sin(2\q)]^-1/4^
_refine_ls_extinction_method SHELXL
_refine_ls_goodness_of_fit_ref 1.154
_refine_ls_hydrogen_treatment constr
_refine_ls_matrix_type full
_refine_ls_number_parameters 838
_refine_ls_number_reflns 10222
_refine_ls_number_restraints 88
_refine_ls_restrained_S_all 1.150
_refine_ls_R_factor_all 0.1315
_refine_ls_R_factor_gt 0.1258
_refine_ls_shift/su_max 0.001
_refine_ls_shift/su_mean 0.000
_refine_ls_structure_factor_coef Fsqd
_refine_ls_weighting_details 'calc w=1/[\s^2^(Fo^2^)+(0.1881P)^2^+307.3049P] where P=(Fo^2^+2Fc^2^)/3'
_refine_ls_weighting_scheme calc
_refine_ls_wR_factor_gt 0.3468
_refine_ls_wR_factor_ref 0.3558
_reflns_number_gt 9794
_reflns_number_total 10222
_reflns_threshold_expression >2sigma(I)
_cod_data_source_file c4sc01884b2.cif
_cod_data_source_block y
_cod_depositor_comments
;
The following automatic conversions were performed:

'_symmetry_cell_setting' value 'Orthorhombic' changed to
'orthorhombic' according to
/usr/data/users/saulius/crontab/automatic-downloads/rss-feeds/RSC/lib/dictionaries/cif_core.dic
dictionary named 'cif_core.dic' version 2.4.2 from 2011-04-26.

Automatic conversion script
Id: cif_fix_values 2281 2013-09-26 08:29:07Z andrius 

 Adding full bibliography for 1517680--1517683.cif.
;
_cod_original_sg_symbol_H-M Pbcn
_cod_original_formula_sum 'C40 H36 Ag6 F10.50 N12 O16 S4.50'
_cod_database_code 1517683

loop_
_symmetry_equiv_pos_as_xyz
'x, y, z'
'-x+1/2, -y+1/2, z+1/2'
'-x, y, -z+1/2'
'x+1/2, -y+1/2, -z'
'-x, -y, -z'
'x-1/2, y-1/2, -z-1/2'
'x, -y, z-1/2'
'-x-1/2, y-1/2, z'

loop_
_atom_site_label
_atom_site_type_symbol
_atom_site_fract_x
_atom_site_fract_y
_atom_site_fract_z
_atom_site_U_iso_or_equiv
_atom_site_adp_type
_atom_site_occupancy
_atom_site_symmetry_multiplicity
_atom_site_calc_flag
_atom_site_refinement_flags
_atom_site_disorder_assembly
_atom_site_disorder_group
Ag1 Ag 0.5609(3) 0.80058(10) 0.3788(3) 0.0369(8) Uani 0.80 1 d P . 1
Ag1' Ag 0.582(3) 0.8020(7) 0.3860(14) 0.018(5) Uiso 0.10 1 d P . .
Ag1A Ag 0.5919(18) 0.8010(5) 0.3727(12) 0.022(5) Uiso 0.10 1 d P . .
Ag2 Ag 0.6802(3) 0.89496(11) 0.37321(16) 0.0390(8) Uani 0.85 1 d P A 1
Ag2' Ag 0.6712(19) 0.9022(6) 0.3716(9) 0.030(5) Uiso 0.15 1 d P . .
Ag3 Ag 0.4080(4) 0.88023(13) 0.4020(2) 0.0403(9) Uani 0.85 1 d P . 1
Ag3' Ag 0.404(2) 0.8868(7) 0.3990(12) 0.031(5) Uiso 0.15 1 d P . .
Ag4 Ag 0.70606(14) 0.83075(6) 0.30097(6) 0.0698(6) Uani 1 1 d . A 1
Ag5 Ag 0.5269(2) 0.94725(9) 0.33225(10) 0.1065(9) Uani 1 1 d . A 1
Ag6 Ag 0.5000 0.86661(5) 0.2500 0.0375(5) Uani 1 2 d S . 1
Ag7 Ag 0.6313(8) 0.8167(3) 0.1610(5) 0.193(4) Uani 0.50 1 d P . 1
S1 S 0.5354(3) 0.86090(10) 0.34215(13) 0.0306(8) Uani 1 1 d . . 1
N1 N 0.6030(7) 0.74366(18) 0.4039(4) 0.037(3) Uani 1 1 d G A 1
C1 C 0.7010(6) 0.7287(2) 0.3926(4) 0.038(3) Uani 1 1 d G A 1
C2 C 0.7163(7) 0.6899(3) 0.3939(5) 0.048(4) Uani 1 1 d G A 1
H2A H 0.7819 0.6799 0.3864 0.058 Uiso 1 1 calc R A 1
C3 C 0.6337(9) 0.66607(18) 0.4065(5) 0.051(4) Uani 1 1 d G A 1
H3A H 0.6439 0.6401 0.4074 0.061 Uiso 1 1 calc R A 1
C4 C 0.5357(7) 0.6811(2) 0.4178(4) 0.047(4) Uani 1 1 d G A 1
H4A H 0.4804 0.6651 0.4262 0.057 Uiso 1 1 calc R A 1
C5 C 0.5204(6) 0.7199(2) 0.4165(4) 0.036(3) Uani 1 1 d G A 1
N2 N 0.4247(10) 0.7358(3) 0.4269(5) 0.037(3) Uani 1 1 d . A 1
C6 C 0.3332(15) 0.7218(6) 0.3970(7) 0.051(4) Uani 1 1 d . A 1
H6A H 0.3507 0.6983 0.3807 0.077 Uiso 1 1 calc R A 1
H6B H 0.3145 0.7399 0.3709 0.077 Uiso 1 1 calc R A 1
H6C H 0.2752 0.7181 0.4203 0.077 Uiso 1 1 calc R A 1
N3 N 0.3272(6) 0.7902(2) 0.4442(3) 0.039(3) Uani 1 1 d G A 1
C7 C 0.4174(7) 0.7694(2) 0.4539(4) 0.037(3) Uani 1 1 d G A 1
C8 C 0.4893(6) 0.7819(3) 0.4907(4) 0.040(4) Uani 1 1 d G A 1
H8A H 0.5497 0.7679 0.4972 0.048 Uiso 1 1 calc R A 1
C9 C 0.4711(7) 0.8152(3) 0.5178(4) 0.041(4) Uani 1 1 d G A 1
H9A H 0.5192 0.8235 0.5424 0.049 Uiso 1 1 calc R A 1
C10 C 0.3809(8) 0.8360(2) 0.5081(3) 0.039(4) Uani 1 1 d G A 1
H10A H 0.3688 0.8582 0.5262 0.047 Uiso 1 1 calc R A 1
C11 C 0.3090(6) 0.8235(2) 0.4713(3) 0.030(3) Uani 1 1 d G A 1
N4 N 0.2165(10) 0.8413(4) 0.4587(5) 0.040(3) Uani 1 1 d . A 1
C12 C 0.1235(13) 0.8195(5) 0.4459(8) 0.051(4) Uani 1 1 d . A 1
H12A H 0.1422 0.7934 0.4419 0.077 Uiso 1 1 calc R A 1
H12B H 0.0940 0.8287 0.4139 0.077 Uiso 1 1 calc R A 1
H12C H 0.0729 0.8219 0.4733 0.077 Uiso 1 1 calc R A 1
N5 N 0.2870(6) 0.9024(2) 0.4541(4) 0.033(3) Uani 1 1 d G A 1
C13 C 0.2041(7) 0.87909(19) 0.4682(4) 0.037(3) Uani 1 1 d G A 1
C14 C 0.1120(6) 0.8947(3) 0.4873(5) 0.045(4) Uani 1 1 d G A 1
H14A H 0.0566 0.8791 0.4968 0.054 Uiso 1 1 calc R A 1
C15 C 0.1027(7) 0.9336(3) 0.4924(5) 0.053(5) Uani 1 1 d G A 1
H15A H 0.0411 0.9440 0.5052 0.064 Uiso 1 1 calc R A 1
C16 C 0.1856(8) 0.9569(2) 0.4783(5) 0.048(4) Uani 1 1 d G A 1
H16A H 0.1794 0.9829 0.4816 0.057 Uiso 1 1 calc R A 1
C17 C 0.2777(6) 0.9412(2) 0.4591(4) 0.040(4) Uani 1 1 d G A 1
N6 N 0.3642(10) 0.9613(4) 0.4441(6) 0.040(3) Uani 1 1 d . A 1
C18 C 0.3454(13) 0.9934(5) 0.4065(6) 0.043(4) Uani 1 1 d . A 1
H18A H 0.4109 1.0052 0.3981 0.065 Uiso 1 1 calc R A 1
H18B H 0.2996 1.0116 0.4223 0.065 Uiso 1 1 calc R A 1
H18C H 0.3137 0.9838 0.3753 0.065 Uiso 1 1 calc R A 1
N7 N 0.5396(7) 0.9673(2) 0.4266(3) 0.036(3) Uani 1 1 d G A 1
C19 C 0.4610(5) 0.9519(3) 0.4575(4) 0.040(4) Uani 1 1 d G A 1
C20 C 0.4869(6) 0.9297(3) 0.5003(3) 0.038(3) Uani 1 1 d G A 1
H20A H 0.4344 0.9194 0.5209 0.045 Uiso 1 1 calc R A 1
C21 C 0.5914(7) 0.9230(3) 0.5122(3) 0.043(4) Uani 1 1 d G A 1
H21A H 0.6088 0.9082 0.5408 0.051 Uiso 1 1 calc R A 1
C22 C 0.6700(5) 0.9384(3) 0.4813(4) 0.035(3) Uani 1 1 d G A 1
H22A H 0.7399 0.9339 0.4893 0.042 Uiso 1 1 calc R A 1
C23 C 0.6441(6) 0.9605(3) 0.4385(3) 0.037(3) Uani 1 1 d G A 1
N8 N 0.7134(10) 0.9796(4) 0.4084(5) 0.041(3) Uani 1 1 d . A 1
C24 C 0.6917(16) 1.0186(5) 0.3935(7) 0.051(4) Uani 1 1 d . A 1
H24A H 0.6207 1.0248 0.4024 0.076 Uiso 1 1 calc R A 1
H24B H 0.7015 1.0215 0.3566 0.076 Uiso 1 1 calc R A 1
H24C H 0.7385 1.0352 0.4117 0.076 Uiso 1 1 calc R A 1
N9 N 0.8183(6) 0.9281(2) 0.3887(4) 0.034(3) Uani 1 1 d G A 1
C25 C 0.8109(6) 0.9665(2) 0.3985(4) 0.040(4) Uani 1 1 d G A 1
C26 C 0.8998(7) 0.9891(2) 0.3961(4) 0.042(4) Uani 1 1 d G A 1
H26A H 0.8948 1.0148 0.4026 0.051 Uiso 1 1 calc R A 1
C27 C 0.9961(6) 0.9731(3) 0.3838(4) 0.052(5) Uani 1 1 d G A 1
H27A H 1.0556 0.9882 0.3822 0.063 Uiso 1 1 calc R A 1
C28 C 1.0035(5) 0.9347(3) 0.3740(4) 0.041(4) Uani 1 1 d G A 1
H28A H 1.0680 0.9240 0.3659 0.049 Uiso 1 1 calc R A 1
C29 C 0.9146(7) 0.9121(2) 0.3765(4) 0.043(4) Uani 1 1 d G A 1
N10 N 0.9156(10) 0.8749(4) 0.3660(5) 0.038(3) Uani 1 1 d . A 1
C30 C 0.9748(15) 0.8612(6) 0.3211(7) 0.054(5) Uani 1 1 d . A 1
H30A H 1.0067 0.8821 0.3035 0.081 Uiso 1 1 calc R A 1
H30B H 0.9283 0.8484 0.2976 0.081 Uiso 1 1 calc R A 1
H30C H 1.0281 0.8441 0.3327 0.081 Uiso 1 1 calc R A 1
N11 N 0.8386(7) 0.8151(3) 0.3745(3) 0.039(3) Uani 1 1 d G A 1
C31 C 0.8612(7) 0.8498(2) 0.3971(3) 0.038(3) Uani 1 1 d G A 1
C32 C 0.8368(8) 0.8562(2) 0.4491(3) 0.035(3) Uani 1 1 d G A 1
H32A H 0.8519 0.8795 0.4642 0.041 Uiso 1 1 calc R A 1
C33 C 0.7898(8) 0.8281(3) 0.4786(3) 0.040(4) Uani 1 1 d G A 1
H33A H 0.7734 0.8324 0.5134 0.048 Uiso 1 1 calc R A 1
C34 C 0.7672(8) 0.7934(2) 0.4560(3) 0.044(4) Uani 1 1 d G A 1
H34A H 0.7357 0.7745 0.4757 0.053 Uiso 1 1 calc R A 1
C35 C 0.7916(8) 0.7869(2) 0.4040(4) 0.040(4) Uani 1 1 d G A 1
N12 N 0.7781(13) 0.7541(4) 0.3776(6) 0.054(4) Uani 1 1 d . A 1
C36 C 0.864(2) 0.7381(7) 0.3458(12) 0.091(9) Uani 1 1 d . A 1
H36A H 0.9131 0.7576 0.3375 0.136 Uiso 1 1 calc R A 1
H36B H 0.8351 0.7279 0.3141 0.136 Uiso 1 1 calc R A 1
H36C H 0.8978 0.7185 0.3650 0.136 Uiso 1 1 calc R A 1
S2 S 0.7247(3) 0.91887(13) 0.22345(18) 0.0475(10) Uani 1 1 d D A 1
O1 O 0.6178(8) 0.9277(4) 0.2343(6) 0.078(5) Uani 1 1 d D A 1
O2 O 0.7470(10) 0.9128(4) 0.1695(5) 0.070(4) Uani 1 1 d D A 1
O3 O 0.7698(12) 0.8916(4) 0.2579(5) 0.070(4) Uani 1 1 d D A 1
F11 F 0.8954(9) 0.9563(5) 0.2392(6) 0.100(5) Uani 1 1 d D A 1
F12 F 0.7723(12) 0.9884(4) 0.2066(5) 0.096(5) Uani 1 1 d D A 1
F13 F 0.7682(10) 0.9736(4) 0.2868(4) 0.074(3) Uani 1 1 d D A 1
C37 C 0.7964(10) 0.9634(5) 0.2404(5) 0.055(5) Uani 1 1 d D A 1
S3 S 0.6072(11) 0.5834(4) 0.0886(7) 0.040(3) Uani 0.57(2) 1 d PD B 1
O4 O 0.5030(18) 0.5906(8) 0.1027(10) 0.068(8) Uani 0.57(2) 1 d PD B 1
O5 O 0.657(3) 0.6127(8) 0.0607(17) 0.071(13) Uani 0.57(2) 1 d PD B 1
O6 O 0.631(3) 0.5468(9) 0.0731(18) 0.062(14) Uani 0.57(2) 1 d PDU B 1
F21 F 0.663(3) 0.6160(7) 0.1765(11) 0.117(14) Uani 0.57(2) 1 d PD B 1
F22 F 0.628(3) 0.5557(7) 0.1818(10) 0.082(9) Uani 0.57(2) 1 d PD B 1
F23 F 0.775(3) 0.5745(8) 0.1467(15) 0.136(16) Uani 0.57(2) 1 d PD B 1
C38 C 0.671(2) 0.5827(6) 0.1512(13) 0.073(13) Uani 0.57(2) 1 d PD B 1
S3' S 0.6402(16) 0.5787(6) 0.0939(9) 0.038(4) Uani 0.43(2) 1 d PD B 2
O4' O 0.619(3) 0.6117(13) 0.063(2) 0.066(15) Uani 0.43(2) 1 d PD B 2
O5' O 0.746(3) 0.5797(10) 0.1133(18) 0.082(13) Uani 0.43(2) 1 d PDU B 2
O6' O 0.620(2) 0.5450(9) 0.0651(16) 0.030(10) Uani 0.43(2) 1 d PDU B 2
F21' F 0.555(3) 0.5517(8) 0.1772(12) 0.071(10) Uani 0.43(2) 1 d PD B 2
F22' F 0.451(3) 0.5800(9) 0.1242(14) 0.088(11) Uani 0.43(2) 1 d PD B 2
F23' F 0.556(3) 0.6123(6) 0.1719(12) 0.079(11) Uani 0.43(2) 1 d PD B 2
C38' C 0.546(3) 0.5805(6) 0.1449(13) 0.071(17) Uani 0.43(2) 1 d PD B 2
S4 S 0.0841(12) 0.6087(3) 0.1457(6) 0.149(5) Uani 1 1 d D . .
O7 O 0.013(3) 0.5762(6) 0.1539(15) 0.23(2) Uani 1 1 d D . .
O8 O 0.033(3) 0.6465(9) 0.149(2) 0.27(2) Uani 1 1 d DU . .
O9 O 0.165(2) 0.6044(7) 0.1056(8) 0.133(10) Uani 1 1 d D . .
F31 F 0.105(3) 0.6105(11) 0.2498(12) 0.30(2) Uani 1 1 d DU . .
F32 F 0.216(2) 0.5726(9) 0.2096(13) 0.212(14) Uani 1 1 d DU . .
F33 F 0.240(3) 0.6342(11) 0.2064(16) 0.30(2) Uiso 1 1 d D . .
C39 C 0.1624(18) 0.6065(7) 0.2040(8) 0.24(3) Uiso 1 1 d D . .
S5 S 0.5302(7) 0.7514(3) 0.2563(4) 0.051(2) Uani 0.50 1 d P . .
O10 O 0.633(3) 0.7544(9) 0.2796(13) 0.080(10) Uani 0.50 1 d P . .
O11 O 0.5320(18) 0.7627(5) 0.2049(8) 0.100(7) Uani 1 1 d . . .
C40 C 0.5000 0.6992(10) 0.2500 0.11(2) Uani 1 2 d S . .
F41 F 0.450(5) 0.6881(11) 0.2174(19) 0.14(2) Uani 0.50 1 d P . .
F42 F 0.575(4) 0.6859(10) 0.217(2) 0.14(2) Uani 0.50 1 d P . .
F43 F 0.484(12) 0.682(2) 0.205(5) 0.41(13) Uani 0.50 1 d P . .
O13 O 0.513(2) 1.0079(8) 0.2917(14) 0.068(8) Uani 0.50 1 d P . .
C41 C 0.5000 1.0189(13) 0.2500 0.085(11) Uani 1 2 d S . .
O1W O 0.322(3) 0.5874(11) 0.1588(16) 0.092(11) Uiso 0.50 1 d P . .
O2W O 0.772(3) 0.8078(9) 0.1848(13) 0.070(8) Uiso 0.50 1 d P . .
O3W O 0.823(8) 0.684(3) 0.212(4) 0.22(4) Uiso 0.50 1 d P . .
O4W O 0.809(3) 0.8054(12) 0.2294(17) 0.093(11) Uiso 0.50 1 d P A .
O5W O 0.874(6) 0.710(2) 0.200(3) 0.17(2) Uiso 0.50 1 d P . .
O6W O 0.936(5) 0.7395(18) 0.228(2) 0.145(19) Uiso 0.50 1 d P A .
O7W O 0.768(4) 0.7991(13) 0.2922(19) 0.111(13) Uiso 0.50 1 d P . .
O8W O 0.724(5) 0.7975(17) 0.230(2) 0.144(19) Uiso 0.50 1 d P A .
O9W O 0.952(4) 0.7021(16) 0.232(2) 0.136(18) Uiso 0.50 1 d P . .
O10W O 0.867(6) 0.773(2) 0.214(3) 0.17(2) Uiso 0.50 1 d P . .

loop_
_atom_site_aniso_label
_atom_site_aniso_U_11
_atom_site_aniso_U_22
_atom_site_aniso_U_33
_atom_site_aniso_U_23
_atom_site_aniso_U_13
_atom_site_aniso_U_12
Ag1 0.0341(19) 0.0371(12) 0.0395(15) 0.0063(9) 0.0009(18) 0.0010(12)
Ag2 0.0319(13) 0.0344(16) 0.0506(14) -0.0001(12) -0.0064(8) -0.0056(12)
Ag3 0.0393(13) 0.0381(19) 0.0434(15) -0.0005(14) 0.0129(8) 0.0036(13)
Ag4 0.0617(10) 0.1022(14) 0.0457(9) 0.0052(8) 0.0034(7) 0.0032(9)
Ag5 0.0981(17) 0.139(2) 0.0825(15) -0.0030(14) -0.0111(13) 0.0091(15)
Ag6 0.0386(9) 0.0482(10) 0.0257(8) 0.000 -0.0053(6) 0.000
Ag7 0.168(8) 0.174(8) 0.239(11) 0.074(8) -0.016(8) 0.010(6)
S1 0.0298(17) 0.0385(19) 0.0235(16) 0.0024(14) -0.0022(13) -0.0003(14)
N1 0.051(8) 0.028(6) 0.033(7) 0.002(5) -0.013(6) 0.003(5)
C1 0.042(8) 0.033(8) 0.040(8) -0.003(6) -0.001(7) 0.005(6)
C2 0.054(10) 0.045(9) 0.046(10) -0.003(8) -0.004(8) 0.014(8)
C3 0.076(13) 0.034(8) 0.043(9) -0.001(7) -0.010(9) 0.017(9)
C4 0.072(12) 0.025(8) 0.045(9) 0.008(7) -0.007(9) -0.004(8)
C5 0.048(9) 0.030(7) 0.028(7) -0.001(6) -0.009(6) -0.004(6)
N2 0.040(7) 0.027(6) 0.044(7) -0.003(5) -0.005(6) -0.003(5)
C6 0.055(11) 0.060(11) 0.040(9) -0.004(8) -0.010(8) -0.013(9)
N3 0.049(8) 0.035(7) 0.033(7) 0.001(5) -0.013(6) 0.002(6)
C7 0.046(9) 0.031(7) 0.033(8) 0.000(6) -0.009(7) -0.003(6)
C8 0.047(9) 0.041(8) 0.032(8) -0.001(6) 0.003(7) 0.009(7)
C9 0.036(8) 0.044(9) 0.043(9) -0.002(7) -0.012(7) 0.003(7)
C10 0.061(10) 0.040(8) 0.017(7) 0.004(6) 0.000(7) -0.002(7)
C11 0.028(7) 0.035(7) 0.028(7) 0.001(6) 0.010(6) -0.001(6)
N4 0.034(7) 0.046(8) 0.039(7) 0.006(6) 0.002(6) -0.008(6)
C12 0.032(8) 0.058(11) 0.064(12) 0.003(9) -0.015(8) -0.010(8)
N5 0.039(7) 0.023(6) 0.037(7) -0.003(5) 0.004(5) 0.006(5)
C13 0.022(7) 0.049(9) 0.040(8) -0.001(7) 0.010(6) 0.003(6)
C14 0.033(8) 0.058(10) 0.044(9) 0.008(8) 0.005(7) 0.003(7)
C15 0.043(9) 0.058(11) 0.059(11) 0.000(9) 0.018(8) 0.015(8)
C16 0.060(11) 0.036(8) 0.048(10) -0.003(7) 0.000(8) 0.007(8)
C17 0.036(8) 0.056(10) 0.026(7) -0.005(7) 0.004(6) 0.015(7)
N6 0.037(7) 0.037(7) 0.047(8) 0.006(6) -0.006(6) -0.001(6)
C18 0.038(8) 0.051(10) 0.040(9) 0.010(7) 0.005(7) 0.004(7)
N7 0.037(7) 0.032(6) 0.038(7) 0.000(5) -0.007(6) 0.000(5)
C19 0.049(9) 0.032(8) 0.038(8) -0.003(6) -0.007(7) 0.012(7)
C20 0.032(8) 0.045(9) 0.035(8) -0.022(7) 0.007(6) -0.005(6)
C21 0.047(9) 0.046(9) 0.034(8) -0.009(7) -0.009(7) 0.011(7)
C22 0.024(7) 0.046(9) 0.037(8) -0.010(7) -0.006(6) 0.006(6)
C23 0.032(7) 0.037(8) 0.042(8) -0.007(7) -0.010(7) 0.004(6)
N8 0.034(7) 0.044(7) 0.045(8) -0.005(6) 0.015(6) -0.003(6)
C24 0.066(12) 0.041(9) 0.046(10) 0.004(8) 0.002(9) 0.003(8)
N9 0.038(7) 0.035(7) 0.030(6) -0.005(5) -0.007(5) -0.009(5)
C25 0.037(8) 0.054(10) 0.029(7) 0.001(7) 0.005(6) -0.022(7)
C26 0.036(8) 0.049(10) 0.041(9) -0.007(7) -0.011(7) -0.008(7)
C27 0.059(11) 0.066(12) 0.032(8) -0.001(8) 0.003(8) -0.032(10)
C28 0.024(7) 0.055(10) 0.044(9) 0.004(7) 0.012(6) -0.005(7)
C29 0.029(8) 0.066(11) 0.033(8) 0.005(8) 0.000(6) -0.001(7)
N10 0.027(6) 0.047(8) 0.042(7) -0.003(6) 0.012(5) -0.002(5)
C30 0.050(10) 0.079(13) 0.034(8) -0.011(9) 0.017(8) 0.003(9)
N11 0.021(6) 0.054(8) 0.041(7) -0.002(6) 0.002(5) 0.000(5)
C31 0.022(7) 0.054(9) 0.038(8) -0.003(7) -0.006(6) 0.006(6)
C32 0.025(7) 0.046(8) 0.033(8) -0.003(6) -0.002(6) -0.013(6)
C33 0.041(8) 0.058(10) 0.021(7) -0.003(7) -0.003(6) -0.013(7)
C34 0.051(10) 0.049(9) 0.032(8) 0.008(7) 0.004(7) 0.015(8)
C35 0.030(7) 0.031(8) 0.058(10) 0.003(7) 0.013(7) 0.005(6)
N12 0.067(10) 0.033(7) 0.062(10) -0.011(7) 0.023(8) 0.000(7)
C36 0.11(2) 0.053(13) 0.11(2) -0.008(13) 0.039(18) 0.003(13)
S2 0.032(2) 0.056(3) 0.055(3) 0.006(2) 0.0029(18) -0.0073(18)
O1 0.021(6) 0.069(9) 0.145(16) -0.010(10) 0.007(8) -0.009(6)
O2 0.061(8) 0.090(11) 0.059(8) -0.003(8) -0.014(7) -0.025(8)
O3 0.086(11) 0.057(8) 0.067(9) 0.011(7) -0.010(8) 0.012(8)
F11 0.048(7) 0.153(15) 0.098(11) -0.039(10) 0.005(7) -0.040(8)
F12 0.133(13) 0.076(9) 0.077(9) 0.033(7) -0.038(9) -0.058(9)
F13 0.086(9) 0.085(9) 0.051(7) -0.020(6) 0.000(6) -0.008(7)
C37 0.045(10) 0.077(13) 0.042(10) -0.004(9) -0.001(8) -0.024(9)
S3 0.037(8) 0.044(6) 0.038(5) 0.022(4) 0.003(6) 0.011(5)
O4 0.045(15) 0.11(2) 0.049(16) 0.006(15) 0.017(12) 0.025(15)
O5 0.11(3) 0.039(15) 0.06(2) 0.030(13) 0.04(2) 0.004(16)
O6 0.064(16) 0.062(16) 0.059(16) 0.000(9) 0.000(9) 0.002(9)
F21 0.19(4) 0.080(18) 0.09(2) -0.025(15) -0.03(2) 0.05(2)
F22 0.13(3) 0.069(16) 0.047(12) 0.024(11) -0.006(17) 0.021(18)
F23 0.13(3) 0.13(3) 0.15(3) -0.09(3) -0.01(3) 0.05(2)
C38 0.12(4) 0.040(18) 0.06(2) -0.031(17) -0.03(2) 0.02(2)
S3' 0.034(10) 0.039(8) 0.040(8) 0.001(6) -0.006(7) 0.011(6)
O4' 0.04(2) 0.11(4) 0.06(3) 0.00(2) 0.023(18) -0.009(19)
O5' 0.084(15) 0.081(15) 0.080(15) 0.000(10) 0.002(10) 0.001(9)
O6' 0.031(13) 0.029(13) 0.031(13) -0.005(8) -0.005(8) 0.005(8)
F21' 0.10(3) 0.051(16) 0.06(2) 0.018(14) 0.04(2) 0.002(18)
F22' 0.09(3) 0.10(3) 0.08(2) 0.01(2) 0.02(2) 0.01(2)
F23' 0.12(3) 0.034(13) 0.09(2) -0.026(14) 0.00(2) 0.000(15)
C38' 0.12(5) 0.06(3) 0.03(2) 0.02(2) 0.04(3) 0.01(3)
S4 0.218(14) 0.076(6) 0.155(10) 0.003(6) 0.008(10) 0.006(7)
O7 0.37(6) 0.075(17) 0.25(4) 0.03(2) -0.09(4) -0.03(3)
O8 0.27(3) 0.27(2) 0.27(3) 0.006(10) 0.001(10) 0.008(10)
O9 0.19(3) 0.15(2) 0.064(12) 0.038(13) -0.001(14) -0.071(19)
F31 0.30(2) 0.30(2) 0.29(2) -0.001(10) 0.002(10) -0.004(10)
F32 0.215(16) 0.214(16) 0.209(16) 0.010(10) -0.004(10) 0.006(10)
S5 0.055(7) 0.051(5) 0.048(6) -0.007(4) 0.000(5) 0.006(4)
O10 0.09(2) 0.070(19) 0.08(2) -0.002(16) 0.009(18) -0.048(18)
O11 0.145(18) 0.067(10) 0.089(13) 0.024(9) -0.037(13) -0.033(11)
C40 0.24(6) 0.06(2) 0.042(19) 0.000 0.08(3) 0.000
F41 0.24(6) 0.09(2) 0.09(2) 0.02(2) -0.09(3) -0.11(3)
F42 0.19(5) 0.038(16) 0.20(5) 0.00(2) 0.11(4) 0.01(2)
F43 0.6(2) 0.17(6) 0.46(18) 0.04(8) 0.44(19) 0.21(10)
O13 0.069(18) 0.049(15) 0.09(2) -0.021(16) -0.018(17) -0.007(14)
C41 0.09(3) 0.10(3) 0.06(2) 0.000 -0.01(2) 0.000

loop_
_atom_type_symbol
_atom_type_description
_atom_type_scat_dispersion_real
_atom_type_scat_dispersion_imag
_atom_type_scat_source
C C 0.0033 0.0016 'International Tables Vol C Tables 4.2.6.8 and 6.1.1.4'
H H 0.0000 0.0000 'International Tables Vol C Tables 4.2.6.8 and 6.1.1.4'
N N 0.0061 0.0033 'International Tables Vol C Tables 4.2.6.8 and 6.1.1.4'
O O 0.0106 0.0060 'International Tables Vol C Tables 4.2.6.8 and 6.1.1.4'
F F 0.0171 0.0103 'International Tables Vol C Tables 4.2.6.8 and 6.1.1.4'
S S 0.1246 0.1234 'International Tables Vol C Tables 4.2.6.8 and 6.1.1.4'
Ag Ag -0.8971 1.1015 'International Tables Vol C Tables 4.2.6.8 and 6.1.1.4'

loop_
_geom_angle_atom_site_label_1
_geom_angle_atom_site_label_2
_geom_angle_atom_site_label_3
_geom_angle
_geom_angle_site_symmetry_1
_geom_angle_site_symmetry_3
N1 Ag1 S1 171.3(4) . .
N1 Ag1 Ag7 121.8(3) . 3_655
S1 Ag1 Ag7 62.3(3) . 3_655
N1 Ag1 Ag4 112.5(3) . .
S1 Ag1 Ag4 58.95(15) . .
Ag7 Ag1 Ag4 103.8(3) 3_655 .
N1 Ag1' S1 163.0(13) . .
N1 Ag1' Ag4 116.0(17) . .
S1 Ag1' Ag4 58.9(8) . .
N1 Ag1' Ag7 111.3(11) . 3_655
S1 Ag1' Ag7 56.6(5) . 3_655
Ag4 Ag1' Ag7 97.6(8) . 3_655
N1 Ag1A S1 166.0(11) . .
N1 Ag1A Ag4 127.2(8) . .
S1 Ag1A Ag4 64.5(5) . .
N1 Ag1A Ag7 109.6(9) . 3_655
S1 Ag1A Ag7 57.1(6) . 3_655
Ag4 Ag1A Ag7 104.7(10) . 3_655
N9 Ag2 S1 170.8(3) . .
N9 Ag2 Ag5 105.8(3) . .
S1 Ag2 Ag5 70.93(15) . .
N9 Ag2 Ag4 116.4(3) . .
S1 Ag2 Ag4 58.58(13) . .
Ag5 Ag2 Ag4 109.97(14) . .
N9 Ag2' S1 164.9(11) . .
N9 Ag2' Ag5 115.6(9) . .
S1 Ag2' Ag5 75.1(7) . .
N9 Ag2' Ag4 109.9(9) . .
S1 Ag2' Ag4 55.1(5) . .
Ag5 Ag2' Ag4 111.4(8) . .
N5 Ag3 S1 175.4(3) . .
N5 Ag3 Ag7 120.7(4) . 3_655
S1 Ag3 Ag7 60.9(3) . 3_655
N5 Ag3 Ag5 113.1(3) . .
S1 Ag3 Ag5 62.66(15) . .
Ag7 Ag3 Ag5 110.1(3) 3_655 .
N5 Ag3' S1 172.3(13) . .
N5 Ag3' Ag7 117.0(12) . 3_655
S1 Ag3' Ag7 58.1(7) . 3_655
N5 Ag3' Ag5 122.1(10) . .
S1 Ag3' Ag5 65.5(7) . .
Ag7 Ag3' Ag5 111.4(10) 3_655 .
O7W Ag4 O8W 51(2) . .
O7W Ag4 O4W 43(2) . .
O8W Ag4 O4W 27.7(17) . .
O7W Ag4 O3 116(2) . .
O8W Ag4 O3 93.6(17) . .
O4W Ag4 O3 79.3(10) . .
O7W Ag4 Ag1A 96(2) . .
O8W Ag4 Ag1A 115.7(18) . .
O4W Ag4 Ag1A 134.0(11) . .
O3 Ag4 Ag1A 146.6(5) . .
O7W Ag4 N11 65(2) . .
O8W Ag4 N11 115.1(17) . .
O4W Ag4 N11 96.6(10) . .
O3 Ag4 N11 106.7(4) . .
Ag1A Ag4 N11 76.2(7) . .
O7W Ag4 S1 149(2) . .
O8W Ag4 S1 129.5(17) . .
O4W Ag4 S1 153.8(10) . .
O3 Ag4 S1 95.4(3) . .
Ag1A Ag4 S1 54.1(4) . .
N11 Ag4 S1 109.45(18) . .
O7W Ag4 Ag1' 98(2) . .
O8W Ag4 Ag1' 119.9(18) . .
O4W Ag4 Ag1' 137.6(11) . .
O3 Ag4 Ag1' 143.2(6) . .
Ag1A Ag4 Ag1' 4.2(7) . .
N11 Ag4 Ag1' 74.4(5) . .
S1 Ag4 Ag1' 52.3(6) . .
O7W Ag4 Ag1 100(2) . .
O8W Ag4 Ag1 116.0(17) . .
O4W Ag4 Ag1 136.3(10) . .
O3 Ag4 Ag1 143.6(3) . .
Ag1A Ag4 Ag1 5.0(6) . .
N11 Ag4 Ag1 80.7(2) . .
S1 Ag4 Ag1 49.76(11) . .
Ag1' Ag4 Ag1 6.5(4) . .
O7W Ag4 Ag2 142(2) . .
O8W Ag4 Ag2 162.1(16) . .
O4W Ag4 Ag2 144.9(10) . .
O3 Ag4 Ag2 69.9(3) . .
Ag1A Ag4 Ag2 78.7(5) . .
N11 Ag4 Ag2 77.4(2) . .
S1 Ag4 Ag2 49.19(11) . .
Ag1' Ag4 Ag2 74.7(5) . .
Ag1 Ag4 Ag2 77.46(13) . .
O7W Ag4 Ag2' 145(2) . .
O8W Ag4 Ag2' 158.5(16) . .
O4W Ag4 Ag2' 144.0(11) . .
O3 Ag4 Ag2' 67.3(5) . .
Ag1A Ag4 Ag2' 80.7(7) . .
N11 Ag4 Ag2' 81.1(5) . .
S1 Ag4 Ag2' 47.8(5) . .
Ag1' Ag4 Ag2' 76.8(7) . .
Ag1 Ag4 Ag2' 79.1(4) . .
Ag2 Ag4 Ag2' 3.9(5) . .
O7W Ag4 Ag6 136(2) . .
O8W Ag4 Ag6 87.6(17) . .
O4W Ag4 Ag6 106.5(10) . .
O3 Ag4 Ag6 75.5(3) . .
Ag1A Ag4 Ag6 89.4(6) . .
N11 Ag4 Ag6 156.64(17) . .
S1 Ag4 Ag6 47.63(8) . .
Ag1' Ag4 Ag6 89.9(5) . .
Ag1 Ag4 Ag6 84.45(9) . .
Ag2 Ag4 Ag6 81.86(9) . .
Ag2' Ag4 Ag6 78.4(4) . .
O13 Ag5 N7 99.7(8) . .
O13 Ag5 Ag2' 139.6(9) . .
N7 Ag5 Ag2' 76.0(5) . .
O13 Ag5 Ag2 141.5(8) . .
N7 Ag5 Ag2 77.8(2) . .
Ag2' Ag5 Ag2 2.6(6) . .
O13 Ag5 Ag3' 143.9(10) . .
N7 Ag5 Ag3' 72.7(6) . .
Ag2' Ag5 Ag3' 74.2(7) . .
Ag2 Ag5 Ag3' 72.7(5) . .
O13 Ag5 Ag3 146.9(8) . .
N7 Ag5 Ag3 73.5(2) . .
Ag2' Ag5 Ag3 71.4(5) . .
Ag2 Ag5 Ag3 69.96(13) . .
Ag3' Ag5 Ag3 3.0(6) . .
S1 Ag6 S1 170.38(19) . 3_655
S1 Ag6 Ag4 121.35(10) . 3_655
S1 Ag6 Ag4 54.06(9) 3_655 3_655
S1 Ag6 Ag4 54.06(9) . .
S1 Ag6 Ag4 121.35(10) 3_655 .
Ag4 Ag6 Ag4 133.20(10) 3_655 .
S1 Ag6 Ag7 122.06(19) . .
S1 Ag6 Ag7 51.71(19) 3_655 .
Ag4 Ag6 Ag7 85.57(19) 3_655 .
Ag4 Ag6 Ag7 69.90(17) . .
S1 Ag6 Ag7 51.71(19) . 3_655
S1 Ag6 Ag7 122.06(19) 3_655 3_655
Ag4 Ag6 Ag7 69.90(17) 3_655 3_655
Ag4 Ag6 Ag7 85.57(19) . 3_655
Ag7 Ag6 Ag7 116.0(3) . 3_655
O2W Ag7 O8W 37.3(18) . .
O2W Ag7 O11 101.5(11) . .
O8W Ag7 O11 71.7(17) . .
O2W Ag7 S1 149.1(11) . 3_655
O8W Ag7 S1 129.0(17) . 3_655
O11 Ag7 S1 93.3(6) . 3_655
O2W Ag7 Ag1 158.2(11) . 3_655
O8W Ag7 Ag1 135.3(17) . 3_655
O11 Ag7 Ag1 63.9(5) . 3_655
S1 Ag7 Ag1 52.2(2) 3_655 3_655
O2W Ag7 Ag3 118.7(11) . 3_655
O8W Ag7 Ag3 142.3(17) . 3_655
O11 Ag7 Ag3 139.7(6) . 3_655
S1 Ag7 Ag3 50.6(2) 3_655 3_655
Ag1 Ag7 Ag3 78.0(3) 3_655 3_655
O2W Ag7 Ag3' 116.6(12) . 3_655
O8W Ag7 Ag3' 138.5(17) . 3_655
O11 Ag7 Ag3' 141.4(9) . 3_655
S1 Ag7 Ag3' 50.4(6) 3_655 3_655
Ag1 Ag7 Ag3' 80.9(6) 3_655 3_655
Ag3 Ag7 Ag3' 4.1(6) 3_655 3_655
O2W Ag7 Ag1' 160.1(12) . 3_655
O8W Ag7 Ag1' 137.7(18) . 3_655
O11 Ag7 Ag1' 66.4(8) . 3_655
S1 Ag7 Ag1' 50.5(6) 3_655 3_655
Ag1 Ag7 Ag1' 2.5(7) 3_655 3_655
Ag3 Ag7 Ag1' 75.5(6) 3_655 3_655
Ag3' Ag7 Ag1' 78.4(8) 3_655 3_655
O2W Ag7 Ag1A 159.9(11) . 3_655
O8W Ag7 Ag1A 131.8(18) . 3_655
O11 Ag7 Ag1A 61.4(7) . 3_655
S1 Ag7 Ag1A 48.9(4) 3_655 3_655
Ag1 Ag7 Ag1A 5.8(5) 3_655 3_655
Ag3 Ag7 Ag1A 79.4(5) 3_655 3_655
Ag3' Ag7 Ag1A 82.0(7) 3_655 3_655
Ag1' Ag7 Ag1A 6.9(6) 3_655 3_655
O2W Ag7 Ag6 109.7(11) . .
O8W Ag7 Ag6 83.4(16) . .
O11 Ag7 Ag6 81.2(6) . .
S1 Ag7 Ag6 45.8(2) 3_655 .
Ag1 Ag7 Ag6 85.1(3) 3_655 .
Ag3 Ag7 Ag6 83.0(3) 3_655 .
Ag3' Ag7 Ag6 80.4(7) 3_655 .
Ag1' Ag7 Ag6 84.9(8) 3_655 .
Ag1A Ag7 Ag6 79.6(4) 3_655 .
Ag3 S1 Ag2 100.0(2) . .
Ag3 S1 Ag1 95.7(2) . .
Ag2 S1 Ag1 102.85(19) . .
Ag3 S1 Ag1A 104.9(5) . .
Ag2 S1 Ag1A 96.3(7) . .
Ag1 S1 Ag1A 10.3(4) . .
Ag3 S1 Ag2' 96.8(6) . .
Ag2 S1 Ag2' 6.8(5) . .
Ag1 S1 Ag2' 109.2(5) . .
Ag1A S1 Ag2' 102.9(9) . .
Ag3 S1 Ag3' 5.8(7) . .
Ag2 S1 Ag3' 98.4(7) . .
Ag1 S1 Ag3' 101.6(7) . .
Ag1A S1 Ag3' 110.6(8) . .
Ag2' S1 Ag3' 94.6(9) . .
Ag3 S1 Ag6 119.17(19) . .
Ag2 S1 Ag6 115.88(17) . .
Ag1 S1 Ag6 119.5(2) . .
Ag1A S1 Ag6 117.0(7) . .
Ag2' S1 Ag6 113.2(6) . .
Ag3' S1 Ag6 115.6(7) . .
Ag3 S1 Ag1' 96.8(11) . .
Ag2 S1 Ag1' 95.2(6) . .
Ag1 S1 Ag1' 7.7(6) . .
Ag1A S1 Ag1' 8.5(8) . .
Ag2' S1 Ag1' 101.5(8) . .
Ag3' S1 Ag1' 102.6(13) . .
Ag6 S1 Ag1' 124.6(8) . .
Ag3 S1 Ag7 68.5(3) . 3_655
Ag2 S1 Ag7 161.6(3) . 3_655
Ag1 S1 Ag7 65.5(3) . 3_655
Ag1A S1 Ag7 74.0(7) . 3_655
Ag2' S1 Ag7 162.9(6) . 3_655
Ag3' S1 Ag7 71.6(7) . 3_655
Ag6 S1 Ag7 82.5(3) . 3_655
Ag1' S1 Ag7 72.8(8) . 3_655
Ag3 S1 Ag4 162.3(2) . .
Ag2 S1 Ag4 72.24(14) . .
Ag1 S1 Ag4 71.30(18) . .
Ag1A S1 Ag4 61.4(4) . .
Ag2' S1 Ag4 77.1(5) . .
Ag3' S1 Ag4 166.0(7) . .
Ag6 S1 Ag4 78.30(11) . .
Ag1' S1 Ag4 68.7(11) . .
Ag7 S1 Ag4 114.3(3) 3_655 .
C1 N1 C5 120.0 . .
C1 N1 Ag1' 115.9(13) . .
C5 N1 Ag1' 123.0(12) . .
C1 N1 Ag1 120.9(5) . .
C5 N1 Ag1 116.2(5) . .
Ag1' N1 Ag1 8.8(6) . .
C1 N1 Ag1A 109.7(7) . .
C5 N1 Ag1A 126.8(8) . .
Ag1' N1 Ag1A 9.5(9) . .
Ag1 N1 Ag1A 11.2(4) . .
C2 C1 N1 120.0 . .
C2 C1 N12 123.4(9) . .
N1 C1 N12 116.5(9) . .
C1 C2 C3 120.0 . .
C4 C3 C2 120.0 . .
C3 C4 C5 120.0 . .
N2 C5 C4 121.8(8) . .
N2 C5 N1 118.2(8) . .
C4 C5 N1 120.0 . .
C5 N2 C7 120.8(11) . .
C5 N2 C6 117.6(13) . .
C7 N2 C6 119.6(13) . .
C7 N3 C11 120.0 . .
N2 C7 N3 115.1(8) . .
N2 C7 C8 124.8(8) . .
N3 C7 C8 120.0 . .
C9 C8 C7 120.0 . .
C8 C9 C10 120.0 . .
C11 C10 C9 120.0 . .
N4 C11 C10 125.4(8) . .
N4 C11 N3 114.6(8) . .
C10 C11 N3 120.0 . .
C13 N4 C11 120.4(11) . .
C13 N4 C12 117.8(13) . .
C11 N4 C12 120.5(13) . .
C13 N5 C17 120.0 . .
C13 N5 Ag3' 123.6(9) . .
C17 N5 Ag3' 112.2(8) . .
C13 N5 Ag3 118.9(5) . .
C17 N5 Ag3 118.2(5) . .
Ag3' N5 Ag3 6.4(8) . .
N4 C13 N5 116.5(8) . .
N4 C13 C14 123.3(8) . .
N5 C13 C14 120.0 . .
C15 C14 C13 120.0 . .
C14 C15 C16 120.0 . .
C17 C16 C15 120.0 . .
N6 C17 C16 125.1(8) . .
N6 C17 N5 114.9(8) . .
C16 C17 N5 120.0 . .
C19 N6 C17 123.3(11) . .
C19 N6 C18 120.2(12) . .
C17 N6 C18 116.2(12) . .
C19 N7 C23 120.0 . .
C19 N7 Ag5 112.9(4) . .
C23 N7 Ag5 103.0(4) . .
N6 C19 C20 124.7(8) . .
N6 C19 N7 115.3(8) . .
C20 C19 N7 120.0 . .
C21 C20 C19 120.0 . .
C20 C21 C22 120.0 . .
C21 C22 C23 120.0 . .
N8 C23 C22 125.2(9) . .
N8 C23 N7 114.5(8) . .
C22 C23 N7 120.0 . .
C25 N8 C23 122.4(12) . .
C25 N8 C24 116.8(13) . .
C23 N8 C24 119.8(13) . .
C25 N9 C29 120.0 . .
C25 N9 Ag2' 113.5(7) . .
C29 N9 Ag2' 123.8(7) . .
C25 N9 Ag2 120.8(5) . .
C29 N9 Ag2 117.4(5) . .
Ag2' N9 Ag2 7.6(6) . .
N8 C25 N9 115.7(8) . .
N8 C25 C26 124.3(8) . .
N9 C25 C26 120.0 . .
C27 C26 C25 120.0 . .
C28 C27 C26 120.0 . .
C27 C28 C29 120.0 . .
N10 C29 C28 123.1(8) . .
N10 C29 N9 116.8(8) . .
C28 C29 N9 120.0 . .
C29 N10 C31 120.8(11) . .
C29 N10 C30 119.2(13) . .
C31 N10 C30 119.9(14) . .
C31 N11 C35 120.0 . .
C31 N11 Ag4 104.4(4) . .
C35 N11 Ag4 105.5(4) . .
N10 C31 C32 124.0(8) . .
N10 C31 N11 115.8(8) . .
C32 C31 N11 120.0 . .
C31 C32 C33 120.0 . .
C32 C33 C34 120.0 . .
C35 C34 C33 120.0 . .
N12 C35 C34 126.5(9) . .
N12 C35 N11 113.5(9) . .
C34 C35 N11 120.0 . .
C35 N12 C1 120.5(12) . .
C35 N12 C36 120.8(17) . .
C1 N12 C36 115.2(14) . .
O1 S2 O2 114.4(8) . .
O1 S2 O3 114.4(8) . .
O2 S2 O3 114.6(8) . .
O1 S2 C37 103.7(8) . .
O2 S2 C37 104.7(7) . .
O3 S2 C37 103.2(8) . .
S2 O3 Ag4 135.1(9) . .
F12 C37 F11 111.0(13) . .
F12 C37 F13 111.3(13) . .
F11 C37 F13 110.3(12) . .
F12 C37 S2 108.1(11) . .
F11 C37 S2 107.9(12) . .
F13 C37 S2 108.1(11) . .
O6 S3 O4 117.0(14) . .
O6 S3 O5 116.2(14) . .
O4 S3 O5 115.0(13) . .
O6 S3 C38 98(2) . .
O4 S3 C38 101.6(17) . .
O5 S3 C38 105(2) . .
F21 C38 F22 108(2) . .
F21 C38 F23 108(2) . .
F22 C38 F23 107(2) . .
F21 C38 S3 112(2) . .
F22 C38 S3 110(2) . .
F23 C38 S3 112(3) . .
O6' S3' O5' 111.7(16) . .
O6' S3' O4' 111.1(17) . .
O5' S3' O4' 110.5(16) . .
O6' S3' C38' 107(2) . .
O5' S3' C38' 112(3) . .
O4' S3' C38' 104(3) . .
F21' C38' F22' 109(2) . .
F21' C38' F23' 109(2) . .
F22' C38' F23' 108(2) . .
F21' C38' S3' 112(3) . .
F22' C38' S3' 109(3) . .
F23' C38' S3' 110(3) . .
O9 S4 O7 116.9(13) . .
O9 S4 O8 115.7(13) . .
O7 S4 O8 115.2(13) . .
O9 S4 C39 100.8(15) . .
O7 S4 C39 100.9(19) . .
O8 S4 C39 104(3) . .
F31 C39 F32 105.2(18) . .
F31 C39 F33 105.3(18) . .
F32 C39 F33 104.7(18) . .
F31 C39 S4 113.9(17) . .
F32 C39 S4 113.4(16) . .
F33 C39 S4 113.5(17) . .
S5 S5 O11 75.0(16) 3_655 3_655
S5 S5 O11 69.2(16) 3_655 .
O11 S5 O11 129.5(16) 3_655 .
S5 S5 O10 175.5(16) 3_655 .
O11 S5 O10 102.2(18) 3_655 .
O11 S5 O10 110.9(18) . .
S5 S5 C40 77.3(4) 3_655 .
O11 S5 C40 103.6(11) 3_655 .
O11 S5 C40 101.8(9) . .
O10 S5 C40 106.9(14) . .
S5 O11 S5 35.9(9) 3_655 .
S5 O11 Ag7 148.0(14) 3_655 .
S5 O11 Ag7 130.3(12) . .
F41 C40 F41 139(6) 3_655 .
F41 C40 F43 126(5) 3_655 .
F41 C40 F43 26(7) . .
F41 C40 F43 26(7) 3_655 3_655
F41 C40 F43 126(5) . 3_655
F43 C40 F43 126(8) . 3_655
F41 C40 F42 80(5) 3_655 3_655
F41 C40 F42 86(4) . 3_655
F43 C40 F42 106(6) . 3_655
F43 C40 F42 54(7) 3_655 3_655
F41 C40 F42 86(4) 3_655 .
F41 C40 F42 80(5) . .
F43 C40 F42 54(7) . .
F43 C40 F42 106(6) 3_655 .
F42 C40 F42 139(4) 3_655 .
F41 C40 S5 121(3) 3_655 3_655
F41 C40 S5 99(3) . 3_655
F43 C40 S5 109(4) . 3_655
F43 C40 S5 123(4) 3_655 3_655
F42 C40 S5 104(2) 3_655 3_655
F42 C40 S5 115(2) . 3_655
F41 C40 S5 99(3) 3_655 .
F41 C40 S5 121(3) . .
F43 C40 S5 123(4) . .
F43 C40 S5 109(4) 3_655 .
F42 C40 S5 115(2) 3_655 .
F42 C40 S5 104(2) . .
S5 C40 S5 25.5(7) 3_655 .
F43 F41 C40 97(10) . .
F43 F41 F42 40(10) . .
C40 F41 F42 56(3) . .
F43 F41 F42 133(10) . 3_655
C40 F41 F42 53(3) . 3_655
F42 F41 F42 101(3) . 3_655
F43 F42 C40 61(5) . .
F43 F42 F41 18(5) . .
C40 F42 F41 44(2) . .
F43 F42 F41 95(6) . 3_655
C40 F42 F41 41(2) . 3_655
F41 F42 F41 79(3) . 3_655
F41 F43 F42 122(10) . .
F41 F43 C40 58(10) . .
F42 F43 C40 64(10) . .
C41 O13 Ag5 136(3) . .
O13 C41 O13 140(5) . 3_655
O4W O2W O8W 51(3) . .
O4W O2W Ag7 132(3) . .
O8W O2W Ag7 84(3) . .
O8W O4W O2W 70(4) . .
O8W O4W O10W 108(5) . .
O2W O4W O10W 90(4) . .
O8W O4W O7W 70(4) . .
O2W O4W O7W 139(4) . .
O10W O4W O7W 109(4) . .
O8W O4W Ag4 64(4) . .
O2W O4W Ag4 117(3) . .
O10W O4W Ag4 143(4) . .
O7W O4W Ag4 33.8(18) . .
O3W O5W O9W 95(8) . .
O3W O5W O6W 136(9) . .
O9W O5W O6W 57(5) . .
O9W O6W O5W 56(4) . .
O9W O6W O10W 152(6) . .
O5W O6W O10W 97(5) . .
Ag4 O7W O8W 90(3) . .
Ag4 O7W O4W 103(3) . .
O8W O7W O4W 39(2) . .
O4W O8W O2W 59(4) . .
O4W O8W O7W 71(4) . .
O2W O8W O7W 130(5) . .
O4W O8W Ag4 89(4) . .
O2W O8W Ag4 128(4) . .
O7W O8W Ag4 40(2) . .
O4W O8W Ag7 115(5) . .
O2W O8W Ag7 59(3) . .
O7W O8W Ag7 156(4) . .
Ag4 O8W Ag7 116(3) . .
O5W O9W O6W 67(5) . .
O5W O9W O9W 167(5) . 3_755
O6W O9W O9W 100(4) . 3_755
O4W O10W O6W 149(6) . .

loop_
_geom_bond_atom_site_label_1
_geom_bond_atom_site_label_2
_geom_bond_distance
_geom_bond_site_symmetry_2
Ag1 N1 2.186(7) .
Ag1 S1 2.359(5) .
Ag1 Ag7 2.719(11) 3_655
Ag1 Ag4 2.928(6) .
Ag1' N1 2.14(2) .
Ag1' S1 2.45(2) .
Ag1' Ag4 2.88(4) .
Ag1' Ag7 3.03(3) 3_655
Ag1A N1 2.189(19) .
Ag1A S1 2.38(2) .
Ag1A Ag4 2.575(18) .
Ag1A Ag7 3.03(3) 3_655
Ag2 N9 2.156(7) .
Ag2 S1 2.348(5) .
Ag2 Ag5 2.895(5) .
Ag2 Ag4 2.955(4) .
Ag2' N9 2.14(3) .
Ag2' S1 2.39(3) .
Ag2' Ag5 2.64(2) .
Ag2' Ag4 3.15(2) .
Ag3 N5 2.189(8) .
Ag3 S1 2.340(6) .
Ag3 Ag7 2.818(10) 3_655
Ag3 Ag5 3.340(6) .
Ag3' N5 2.13(3) .
Ag3' S1 2.40(3) .
Ag3' Ag7 2.96(3) 3_655
Ag3' Ag5 3.16(3) .
Ag4 O7W 1.39(5) .
Ag4 O8W 2.18(6) .
Ag4 O4W 2.43(4) .
Ag4 O3 2.558(14) .
Ag4 N11 2.596(9) .
Ag4 S1 2.648(4) .
Ag4 Ag6 3.202(2) .
Ag5 O13 2.40(3) .
Ag5 N7 2.529(9) .
Ag6 S1 2.416(3) .
Ag6 S1 2.416(3) 3_655
Ag6 Ag4 3.202(2) 3_655
Ag6 Ag7 3.342(12) .
Ag6 Ag7 3.342(12) 3_655
Ag7 O2W 1.92(3) .
Ag7 O8W 2.23(6) .
Ag7 O11 2.56(2) .
Ag7 S1 2.646(10) 3_655
Ag7 Ag1 2.719(11) 3_655
Ag7 Ag3 2.818(10) 3_655
Ag7 Ag3' 2.96(3) 3_655
Ag7 Ag1' 3.03(3) 3_655
Ag7 Ag1A 3.03(3) 3_655
S1 Ag7 2.646(10) 3_655
N1 C1 1.3900 .
N1 C5 1.3900 .
C1 C2 1.3900 .
C1 N12 1.391(17) .
C2 C3 1.3900 .
C3 C4 1.3900 .
C4 C5 1.3900 .
C5 N2 1.372(15) .
N2 C7 1.382(14) .
N2 C6 1.48(2) .
N3 C7 1.3900 .
N3 C11 1.3900 .
C7 C8 1.3900 .
C8 C9 1.3900 .
C9 C10 1.3900 .
C10 C11 1.3900 .
C11 N4 1.379(15) .
N4 C13 1.371(16) .
N4 C12 1.46(2) .
N5 C13 1.3900 .
N5 C17 1.3900 .
C13 C14 1.3900 .
C14 C15 1.3900 .
C15 C16 1.3900 .
C16 C17 1.3900 .
C17 N6 1.370(15) .
N6 C19 1.326(15) .
N6 C18 1.51(2) .
N7 C19 1.3900 .
N7 C23 1.3900 .
C19 C20 1.3900 .
C20 C21 1.3900 .
C21 C22 1.3900 .
C22 C23 1.3900 .
C23 N8 1.357(15) .
N8 C25 1.352(15) .
N8 C24 1.46(2) .
N9 C25 1.3900 .
N9 C29 1.3900 .
C25 C26 1.3900 .
C26 C27 1.3900 .
C27 C28 1.3900 .
C28 C29 1.3900 .
C29 N10 1.347(15) .
N10 C31 1.384(15) .
N10 C30 1.46(2) .
N11 C31 1.3900 .
N11 C35 1.3900 .
C31 C32 1.3900 .
C32 C33 1.3900 .
C33 C34 1.3900 .
C34 C35 1.3900 .
C35 N12 1.355(16) .
N12 C36 1.48(3) .
S2 O1 1.428(11) .
S2 O2 1.431(12) .
S2 O3 1.431(11) .
S2 C37 1.877(19) .
F11 C37 1.290(14) .
F12 C37 1.277(14) .
F13 C37 1.296(14) .
S3 O6 1.39(2) .
S3 O4 1.40(2) .
S3 O5 1.41(2) .
S3 C38 1.80(4) .
F21 C38 1.35(2) .
F22 C38 1.36(2) .
F23 C38 1.36(2) .
S3' O6' 1.43(3) .
S3' O5' 1.44(3) .
S3' O4' 1.44(3) .
S3' C38' 1.78(5) .
F21' C38' 1.32(3) .
F22' C38' 1.33(3) .
F23' C38' 1.33(3) .
S4 O9 1.47(2) .
S4 O7 1.48(2) .
S4 O8 1.49(3) .
S4 C39 1.802(10) .
F31 C39 1.39(3) .
F32 C39 1.39(3) .
F33 C39 1.39(3) .
S5 S5 0.837(18) 3_655
S5 O11 1.34(2) 3_655
S5 O11 1.38(2) .
S5 O10 1.45(4) .
S5 C40 1.90(4) .
O11 S5 1.34(2) 3_655
C40 F41 1.13(3) 3_655
C40 F41 1.13(3) .
C40 F43 1.33(15) .
C40 F43 1.33(15) 3_655
C40 F42 1.36(5) 3_655
C40 F42 1.36(5) .
C40 S5 1.90(4) 3_655
F41 F43 0.58(10) .
F41 F42 1.61(8) .
F41 F42 1.70(7) 3_655
F42 F43 1.23(19) .
F42 F41 1.70(7) 3_655
O13 C41 1.15(4) .
C41 O13 1.15(4) 3_655
O2W O4W 1.25(5) .
O2W O8W 1.36(7) .
O3W O5W 1.17(10) .
O4W O8W 1.13(6) .
O4W O10W 1.42(7) .
O4W O7W 1.71(6) .
O5W O9W 1.33(8) .
O5W O6W 1.48(9) .
O6W O9W 1.35(7) .
O6W O10W 1.52(8) .
O7W O8W 1.69(8) .
O9W O9W 1.52(11) 3_755
